data_4028010
loop_
_publ_author_name
'Manas K. Ghorai'
'Koena Ghosh'
'A. K. Yadav'
'Y. Nanaji'
'Sandipan Halder'
'Masthanvali Sayyad'

_publ_section_title
;
 Memory of Chirality (MOC) Concept in Imino-Aldol Reaction:
 Enantioselective Synthesis of \a,\b-Diamino Esters and Aziridines
;
_journal_name_full 'Journal of Organic Chemistry'
_journal_page_first 2311
_journal_page_last 2326
_journal_paper_doi 10.1021/jo302018a
_journal_volume 78
_journal_year 2013
_chemical_formula_moiety 'C33 H36 N2 O5 S'
_chemical_formula_sum 'C33 H36 N2 O5 S'
_chemical_formula_weight 572.71
_chemical_name_systematic
;
 ?
;
_space_group_IT_number 14
_symmetry_cell_setting monoclinic
_symmetry_space_group_name_Hall '-P 2ybc'
_symmetry_space_group_name_H-M 'P 1 21/c 1'
_atom_sites_solution_hydrogens geom
_atom_sites_solution_primary direct
_atom_sites_solution_secondary difmap
_audit_creation_method SHELXL-97
_cell_angle_alpha 90.00
_cell_angle_beta 115.713(5)
_cell_angle_gamma 90.00
_cell_formula_units_Z 4
_cell_length_a 12.422(5)
_cell_length_b 23.512(5)
_cell_length_c 11.263(5)
_cell_measurement_reflns_used 999
_cell_measurement_temperature 100(2)
_cell_measurement_theta_max 28.23
_cell_measurement_theta_min 2.04
_cell_volume 2963.8(19)
_computing_cell_refinement 'SAINT 6.45 ( Bruker, 2003)'
_computing_data_collection 'SMART 5.628 (Bruker, 2003)'
_computing_data_reduction 'SAINT 6.45  (Bruker, 2003)'
_computing_molecular_graphics 'Diamond 2.1e'
_computing_publication_material SHELXL-97
_computing_structure_refinement 'SHELXL-97 (Sheldrick, 1997)'
_computing_structure_solution SIR-97
_diffrn_ambient_temperature 100(2)
_diffrn_measured_fraction_theta_full 0.995
_diffrn_measured_fraction_theta_max 0.995
_diffrn_measurement_device_type 'BRUKER SMART APEX'
_diffrn_measurement_method /w-scans
_diffrn_radiation_monochromator graphite
_diffrn_radiation_source 'fine-focus sealed tube'
_diffrn_radiation_type MoK\a
_diffrn_radiation_wavelength 0.71069
_diffrn_reflns_av_R_equivalents 0.0979
_diffrn_reflns_av_sigmaI/netI 0.1425
_diffrn_reflns_limit_h_max 10
_diffrn_reflns_limit_h_min -16
_diffrn_reflns_limit_k_max 31
_diffrn_reflns_limit_k_min -31
_diffrn_reflns_limit_l_max 14
_diffrn_reflns_limit_l_min -14
_diffrn_reflns_number 19630
_diffrn_reflns_theta_full 28.33
_diffrn_reflns_theta_max 28.33
_diffrn_reflns_theta_min 2.02
_diffrn_standards_number 0
_exptl_absorpt_coefficient_mu 0.153
_exptl_absorpt_correction_T_max 0.9863
_exptl_absorpt_correction_T_min 0.9803
_exptl_absorpt_correction_type multi-scan
_exptl_absorpt_process_details 'SADABS 2.10 (Bruker 2003)'
_exptl_crystal_colour colorless
_exptl_crystal_density_diffrn 1.283
_exptl_crystal_description 'rectangular parallelopiped'
_exptl_crystal_F_000 1216
_exptl_crystal_size_max 0.13
_exptl_crystal_size_mid 0.11
_exptl_crystal_size_min 0.09
_refine_diff_density_max 0.356
_refine_diff_density_min -0.384
_refine_diff_density_rms 0.082
_refine_ls_extinction_method none
_refine_ls_goodness_of_fit_ref 0.947
_refine_ls_hydrogen_treatment mixed
_refine_ls_matrix_type full
_refine_ls_number_parameters 378
_refine_ls_number_reflns 7356
_refine_ls_number_restraints 0
_refine_ls_restrained_S_all 0.947
_refine_ls_R_factor_all 0.1616
_refine_ls_R_factor_gt 0.0729
_refine_ls_shift/su_max 0.000
_refine_ls_shift/su_mean 0.000
_refine_ls_structure_factor_coef Fsqd
_refine_ls_weighting_details 'calc w=1/[\s^2^(Fo^2^)+(0.0828P)^2^+0.0000P] where P=(Fo^2^+2Fc^2^)/3'
_refine_ls_weighting_scheme calc
_refine_ls_wR_factor_gt 0.1517
_refine_ls_wR_factor_ref 0.2049
_reflns_number_gt 3543
_reflns_number_total 7356
_reflns_threshold_expression >2sigma(I)
_cod_data_source_file jo302018a_si_002_5.cif
_cod_data_source_block Compound6g
_cod_database_code 4028010

loop_
_symmetry_equiv_pos_as_xyz
'x, y, z'
'-x, y+1/2, -z+1/2'
'-x, -y, -z'
'x, -y-1/2, z-1/2'

loop_
_atom_site_label
_atom_site_type_symbol
_atom_site_fract_x
_atom_site_fract_y
_atom_site_fract_z
_atom_site_U_iso_or_equiv
_atom_site_adp_type
_atom_site_occupancy
_atom_site_symmetry_multiplicity
_atom_site_calc_flag
_atom_site_refinement_flags
S1 S 0.18880(8) 0.02700(4) 1.07385(8) 0.0278(2) Uani 1 1 d .
O1 O 0.3094(2) 0.03674(10) 1.1672(2) 0.0339(6) Uani 1 1 d .
O2 O 0.0923(2) 0.03890(9) 1.1081(2) 0.0291(6) Uani 1 1 d .
O3 O 0.3734(2) -0.11631(9) 1.2706(2) 0.0300(6) Uani 1 1 d .
O4 O 0.1963(2) -0.15906(10) 1.2134(2) 0.0329(6) Uani 1 1 d .
O5 O 0.2935(2) -0.00496(11) 0.5425(2) 0.0402(7) Uani 1 1 d .
N1 N 0.1783(3) -0.04022(12) 1.0379(3) 0.0255(7) Uani 1 1 d .
N2 N 0.1406(3) -0.15444(13) 0.9549(3) 0.0289(7) Uani 1 1 d .
C1 C 0.1630(3) 0.06687(14) 0.9308(3) 0.0289(8) Uani 1 1 d .
C2 C 0.2582(3) 0.08124(15) 0.9033(4) 0.0345(9) Uani 1 1 d .
H2 H 0.3361 0.0725 0.9626 0.041 Uiso 1 1 calc R
C3 C 0.2354(4) 0.10877(15) 0.7867(4) 0.0408(10) Uani 1 1 d .
H3 H 0.2987 0.1175 0.7667 0.049 Uiso 1 1 calc R
C4 C 0.1205(4) 0.12371(15) 0.6988(4) 0.0372(9) Uani 1 1 d .
C5 C 0.0271(3) 0.10984(15) 0.7287(3) 0.0347(9) Uani 1 1 d .
H5 H -0.0505 0.1200 0.6711 0.042 Uiso 1 1 calc R
C6 C 0.0476(3) 0.08101(14) 0.8434(3) 0.0309(8) Uani 1 1 d .
H6 H -0.0161 0.0711 0.8618 0.037 Uiso 1 1 calc R
C7 C 0.0960(4) 0.15810(18) 0.5756(4) 0.0587(13) Uani 1 1 d .
H7A H 0.1695 0.1643 0.5688 0.088 Uiso 1 1 calc R
H7B H 0.0617 0.1941 0.5806 0.088 Uiso 1 1 calc R
H7C H 0.0414 0.1377 0.4995 0.088 Uiso 1 1 calc R
C8 C 0.2712(3) -0.05686(13) 0.8844(3) 0.0257(8) Uani 1 1 d .
C9 C 0.3795(3) -0.04691(13) 0.8786(3) 0.0255(8) Uani 1 1 d .
H9 H 0.4503 -0.0517 0.9544 0.031 Uiso 1 1 calc R
C10 C 0.3847(3) -0.03012(14) 0.7638(3) 0.0321(8) Uani 1 1 d .
H10 H 0.4581 -0.0237 0.7627 0.039 Uiso 1 1 calc R
C11 C 0.2793(3) -0.02292(15) 0.6499(3) 0.0308(8) Uani 1 1 d .
C12 C 0.1706(3) -0.03405(14) 0.6520(3) 0.0283(8) Uani 1 1 d .
H12 H 0.0999 -0.0305 0.5754 0.034 Uiso 1 1 calc R
C13 C 0.1677(3) -0.05049(14) 0.7692(3) 0.0291(8) Uani 1 1 d .
H13 H 0.0943 -0.0574 0.7701 0.035 Uiso 1 1 calc R
C14 C 0.1904(4) 0.01466(17) 0.4316(4) 0.0482(11) Uani 1 1 d .
H14A H 0.2122 0.0258 0.3630 0.072 Uiso 1 1 calc R
H14B H 0.1571 0.0467 0.4569 0.072 Uiso 1 1 calc R
H14C H 0.1322 -0.0153 0.4001 0.072 Uiso 1 1 calc R
C15 C 0.2719(3) -0.07025(13) 1.0167(3) 0.0261(8) Uani 1 1 d .
H15 H 0.3487 -0.0571 1.0849 0.031 Uiso 1 1 calc R
C16 C 0.2601(3) -0.13468(14) 1.0442(3) 0.0262(8) Uani 1 1 d .
C17 C 0.1220(3) -0.18600(15) 0.8360(3) 0.0315(8) Uani 1 1 d .
H17A H 0.1698 -0.2204 0.8602 0.038 Uiso 1 1 calc R
H17B H 0.1480 -0.1631 0.7817 0.038 Uiso 1 1 calc R
C18 C -0.0076(3) -0.20147(14) 0.7582(3) 0.0280(8) Uani 1 1 d .
C19 C -0.0382(3) -0.25002(14) 0.6796(3) 0.0299(8) Uani 1 1 d .
H19 H 0.0217 -0.2734 0.6783 0.036 Uiso 1 1 calc R
C20 C -0.1562(3) -0.26392(15) 0.6039(3) 0.0322(9) Uani 1 1 d .
H20 H -0.1754 -0.2962 0.5511 0.039 Uiso 1 1 calc R
C21 C -0.2464(3) -0.22993(17) 0.6063(4) 0.0395(10) Uani 1 1 d .
H21 H -0.3261 -0.2393 0.5555 0.047 Uiso 1 1 calc R
C22 C -0.2165(3) -0.18179(17) 0.6851(4) 0.0393(9) Uani 1 1 d .
H22 H -0.2764 -0.1589 0.6878 0.047 Uiso 1 1 calc R
C23 C -0.0986(3) -0.16786(15) 0.7592(3) 0.0344(9) Uani 1 1 d .
H23 H -0.0796 -0.1353 0.8111 0.041 Uiso 1 1 calc R
C24 C 0.3668(3) -0.16844(13) 1.0408(3) 0.0268(8) Uani 1 1 d .
H24A H 0.3482 -0.1768 0.9495 0.032 Uiso 1 1 calc R
H24B H 0.4367 -0.1441 1.0747 0.032 Uiso 1 1 calc R
C25 C 0.3987(3) -0.22370(14) 1.1175(3) 0.0258(8) Uani 1 1 d .
C26 C 0.5170(3) -0.23321(15) 1.2041(3) 0.0342(9) Uani 1 1 d .
H26 H 0.5734 -0.2052 1.2153 0.041 Uiso 1 1 calc R
C27 C 0.5533(4) -0.28349(15) 1.2744(4) 0.0384(9) Uani 1 1 d .
H27 H 0.6335 -0.2893 1.3306 0.046 Uiso 1 1 calc R
C28 C 0.4703(3) -0.32469(15) 1.2608(4) 0.0364(9) Uani 1 1 d .
H28 H 0.4939 -0.3584 1.3082 0.044 Uiso 1 1 calc R
C29 C 0.3522(3) -0.31575(15) 1.1766(4) 0.0356(9) Uani 1 1 d .
H29 H 0.2960 -0.3436 1.1672 0.043 Uiso 1 1 calc R
C30 C 0.3162(3) -0.26591(15) 1.1059(3) 0.0346(9) Uani 1 1 d .
H30 H 0.2359 -0.2604 1.0498 0.041 Uiso 1 1 calc R
C31 C 0.2699(3) -0.13854(14) 1.1843(3) 0.0262(8) Uani 1 1 d .
C32 C 0.3962(3) -0.11869(16) 1.4091(3) 0.0361(9) Uani 1 1 d .
H32A H 0.4023 -0.1579 1.4382 0.043 Uiso 1 1 calc R
H32B H 0.3318 -0.1005 1.4216 0.043 Uiso 1 1 calc R
C33 C 0.5106(4) -0.08825(18) 1.4846(4) 0.0497(11) Uani 1 1 d .
H33A H 0.5292 -0.0889 1.5767 0.075 Uiso 1 1 calc R
H33B H 0.5032 -0.0496 1.4548 0.075 Uiso 1 1 calc R
H33C H 0.5734 -0.1067 1.4710 0.075 Uiso 1 1 calc R
H1N H 0.112(3) -0.0488(15) 0.996(3) 0.032(12) Uiso 1 1 d .
H2N H 0.114(4) -0.1703(17) 0.998(4) 0.052(14) Uiso 1 1 d .

loop_
_atom_site_aniso_label
_atom_site_aniso_U_11
_atom_site_aniso_U_22
_atom_site_aniso_U_33
_atom_site_aniso_U_23
_atom_site_aniso_U_13
_atom_site_aniso_U_12
S1 0.0287(5) 0.0283(5) 0.0271(4) -0.0021(4) 0.0129(4) 0.0012(4)
O1 0.0271(14) 0.0354(14) 0.0329(13) -0.0057(11) 0.0072(12) 0.0007(11)
O2 0.0292(14) 0.0336(14) 0.0272(12) -0.0014(10) 0.0147(11) 0.0039(11)
O3 0.0313(14) 0.0358(14) 0.0228(12) -0.0007(10) 0.0117(11) -0.0011(11)
O4 0.0347(15) 0.0358(14) 0.0330(13) 0.0016(11) 0.0192(12) -0.0034(12)
O5 0.0459(17) 0.0516(17) 0.0287(13) 0.0058(12) 0.0215(13) -0.0038(13)
N1 0.0250(19) 0.0274(17) 0.0279(16) 0.0017(12) 0.0149(15) 0.0008(14)
N2 0.0298(18) 0.0327(17) 0.0278(16) -0.0033(13) 0.0157(15) -0.0023(14)
C1 0.032(2) 0.0267(19) 0.0331(19) -0.0007(15) 0.0185(17) -0.0018(16)
C2 0.034(2) 0.029(2) 0.046(2) -0.0054(17) 0.0222(19) -0.0024(16)
C3 0.054(3) 0.030(2) 0.058(3) -0.0049(18) 0.042(2) -0.0070(19)
C4 0.056(3) 0.029(2) 0.039(2) 0.0009(16) 0.033(2) -0.0019(19)
C5 0.044(2) 0.034(2) 0.0275(19) 0.0027(15) 0.0164(18) 0.0046(18)
C6 0.035(2) 0.031(2) 0.0309(19) -0.0001(15) 0.0184(18) -0.0023(16)
C7 0.093(4) 0.044(3) 0.057(3) 0.014(2) 0.050(3) 0.002(2)
C8 0.027(2) 0.0230(18) 0.0309(18) -0.0001(14) 0.0166(16) 0.0007(15)
C9 0.0224(19) 0.0253(18) 0.0290(18) -0.0006(14) 0.0113(16) 0.0004(14)
C10 0.034(2) 0.0301(19) 0.042(2) 0.0003(16) 0.0250(19) 0.0016(17)
C11 0.036(2) 0.032(2) 0.0299(19) 0.0005(15) 0.0196(18) 0.0007(17)
C12 0.029(2) 0.0305(19) 0.0234(17) -0.0028(14) 0.0098(16) -0.0024(16)
C13 0.030(2) 0.0294(19) 0.0328(19) -0.0006(15) 0.0183(17) -0.0035(16)
C14 0.060(3) 0.053(3) 0.032(2) 0.0046(19) 0.020(2) -0.009(2)
C15 0.029(2) 0.0240(17) 0.0277(18) -0.0012(14) 0.0144(16) 0.0010(15)
C16 0.026(2) 0.0282(19) 0.0264(17) 0.0009(14) 0.0131(16) -0.0019(15)
C17 0.034(2) 0.031(2) 0.0315(19) -0.0008(15) 0.0166(18) 0.0011(16)
C18 0.031(2) 0.0279(18) 0.0253(17) 0.0025(14) 0.0123(16) -0.0008(16)
C19 0.036(2) 0.0244(19) 0.0324(18) 0.0049(15) 0.0178(17) 0.0023(16)
C20 0.035(2) 0.034(2) 0.0270(18) 0.0021(15) 0.0129(18) -0.0054(17)
C21 0.032(2) 0.051(3) 0.034(2) 0.0029(18) 0.0122(18) -0.0070(19)
C22 0.033(2) 0.046(2) 0.040(2) -0.0043(18) 0.0164(19) -0.0002(19)
C23 0.035(2) 0.034(2) 0.034(2) -0.0044(16) 0.0154(18) 0.0000(17)
C24 0.031(2) 0.0253(18) 0.0284(18) -0.0004(14) 0.0166(16) 0.0003(15)
C25 0.032(2) 0.0257(18) 0.0266(17) -0.0059(14) 0.0190(17) -0.0011(15)
C26 0.026(2) 0.034(2) 0.041(2) -0.0026(17) 0.0121(18) 0.0001(16)
C27 0.035(2) 0.037(2) 0.038(2) 0.0036(17) 0.0104(19) 0.0096(18)
C28 0.045(3) 0.031(2) 0.038(2) 0.0067(16) 0.023(2) 0.0079(18)
C29 0.039(2) 0.029(2) 0.045(2) 0.0013(17) 0.024(2) -0.0019(17)
C30 0.034(2) 0.038(2) 0.036(2) 0.0008(16) 0.0191(18) 0.0015(17)
C31 0.029(2) 0.0242(18) 0.0273(18) 0.0023(14) 0.0144(17) 0.0042(15)
C32 0.041(2) 0.045(2) 0.0226(18) 0.0021(16) 0.0144(17) 0.0033(19)
C33 0.046(3) 0.068(3) 0.032(2) -0.006(2) 0.015(2) -0.008(2)

loop_
_atom_type_symbol
_atom_type_description
_atom_type_scat_dispersion_real
_atom_type_scat_dispersion_imag
_atom_type_scat_source
C C 0.0033 0.0016 'International Tables Vol C Tables 4.2.6.8 and 6.1.1.4'
H H 0.0000 0.0000 'International Tables Vol C Tables 4.2.6.8 and 6.1.1.4'
N N 0.0061 0.0033 'International Tables Vol C Tables 4.2.6.8 and 6.1.1.4'
O O 0.0106 0.0060 'International Tables Vol C Tables 4.2.6.8 and 6.1.1.4'
S S 0.1246 0.1234 'International Tables Vol C Tables 4.2.6.8 and 6.1.1.4'

loop_
_geom_angle_atom_site_label_1
_geom_angle_atom_site_label_2
_geom_angle_atom_site_label_3
_geom_angle
O1 S1 O2 120.16(14)
O1 S1 N1 106.57(15)
O2 S1 N1 105.69(15)
O1 S1 C1 107.66(16)
O2 S1 C1 107.40(15)
N1 S1 C1 109.01(15)
C31 O3 C32 116.2(3)
C11 O5 C14 117.7(3)
C15 N1 S1 121.8(2)
C17 N2 C16 120.2(3)
C6 C1 C2 120.2(3)
C6 C1 S1 119.9(3)
C2 C1 S1 119.8(3)
C3 C2 C1 119.0(4)
C2 C3 C4 121.5(4)
C5 C4 C3 118.7(3)
C5 C4 C7 119.5(4)
C3 C4 C7 121.6(4)
C6 C5 C4 120.7(4)
C5 C6 C1 119.9(3)
C13 C8 C9 117.5(3)
C13 C8 C15 123.4(3)
C9 C8 C15 119.0(3)
C10 C9 C8 122.0(3)
C9 C10 C11 119.4(3)
O5 C11 C12 125.2(3)
O5 C11 C10 115.1(3)
C12 C11 C10 119.7(3)
C11 C12 C13 119.7(3)
C8 C13 C12 121.6(3)
N1 C15 C8 113.1(3)
N1 C15 C16 106.6(3)
C8 C15 C16 115.7(3)
N2 C16 C31 107.0(3)
N2 C16 C15 109.0(3)
C31 C16 C15 106.8(3)
N2 C16 C24 116.2(3)
C31 C16 C24 107.9(3)
C15 C16 C24 109.5(3)
N2 C17 C18 111.2(3)
C23 C18 C19 118.3(3)
C23 C18 C17 121.9(3)
C19 C18 C17 119.8(3)
C20 C19 C18 120.8(3)
C19 C20 C21 120.2(3)
C22 C21 C20 119.3(4)
C23 C22 C21 120.2(4)
C22 C23 C18 121.2(3)
C25 C24 C16 115.9(3)
C26 C25 C30 117.7(3)
C26 C25 C24 118.4(3)
C30 C25 C24 123.9(3)
C27 C26 C25 121.6(3)
C28 C27 C26 119.7(4)
C27 C28 C29 119.6(3)
C28 C29 C30 120.7(3)
C29 C30 C25 120.7(4)
O4 C31 O3 124.4(3)
O4 C31 C16 125.3(3)
O3 C31 C16 110.4(3)
O3 C32 C33 106.7(3)

loop_
_geom_bond_atom_site_label_1
_geom_bond_atom_site_label_2
_geom_bond_distance
S1 O1 1.426(2)
S1 O2 1.437(2)
S1 N1 1.623(3)
S1 C1 1.769(3)
O3 C31 1.337(4)
O3 C32 1.460(4)
O4 C31 1.198(4)
O5 C11 1.363(4)
O5 C14 1.423(4)
N1 C15 1.466(4)
N2 C17 1.459(4)
N2 C16 1.462(4)
C1 C6 1.382(5)
C1 C2 1.387(5)
C2 C3 1.379(5)
C3 C4 1.384(5)
C4 C5 1.380(5)
C4 C7 1.518(5)
C5 C6 1.381(5)
C8 C13 1.382(4)
C8 C9 1.394(4)
C8 C15 1.519(4)
C9 C10 1.380(5)
C10 C11 1.389(5)
C11 C12 1.386(5)
C12 C13 1.391(5)
C15 C16 1.566(4)
C16 C31 1.531(4)
C16 C24 1.560(4)
C17 C18 1.505(5)
C18 C23 1.384(5)
C18 C19 1.392(4)
C19 C20 1.377(5)
C20 C21 1.386(5)
C21 C22 1.386(5)
C22 C23 1.374(5)
C24 C25 1.515(4)
C25 C26 1.384(5)
C25 C30 1.392(5)
C26 C27 1.385(5)
C27 C28 1.373(5)
C28 C29 1.375(5)
C29 C30 1.378(5)
C32 C33 1.486(5)

loop_
_geom_torsion_atom_site_label_1
_geom_torsion_atom_site_label_2
_geom_torsion_atom_site_label_3
_geom_torsion_atom_site_label_4
_geom_torsion
O1 S1 N1 C15 -41.9(3)
O2 S1 N1 C15 -170.8(2)
C1 S1 N1 C15 74.0(3)
O1 S1 C1 C6 -158.4(3)
O2 S1 C1 C6 -27.7(3)
N1 S1 C1 C6 86.4(3)
O1 S1 C1 C2 25.0(3)
O2 S1 C1 C2 155.7(3)
N1 S1 C1 C2 -90.3(3)
C6 C1 C2 C3 -1.2(5)
S1 C1 C2 C3 175.4(3)
C1 C2 C3 C4 1.9(5)
C2 C3 C4 C5 -0.9(5)
C2 C3 C4 C7 175.1(3)
C3 C4 C5 C6 -0.8(5)
C7 C4 C5 C6 -176.8(3)
C4 C5 C6 C1 1.4(5)
C2 C1 C6 C5 -0.4(5)
S1 C1 C6 C5 -177.0(3)
C13 C8 C9 C10 1.4(5)
C15 C8 C9 C10 -174.7(3)
C8 C9 C10 C11 -0.2(5)
C14 O5 C11 C12 13.1(5)
C14 O5 C11 C10 -167.0(3)
C9 C10 C11 O5 178.5(3)
C9 C10 C11 C12 -1.6(5)
O5 C11 C12 C13 -178.0(3)
C10 C11 C12 C13 2.1(5)
C9 C8 C13 C12 -0.8(5)
C15 C8 C13 C12 175.1(3)
C11 C12 C13 C8 -0.9(5)
S1 N1 C15 C8 -75.3(3)
S1 N1 C15 C16 156.5(2)
C13 C8 C15 N1 -39.1(4)
C9 C8 C15 N1 136.7(3)
C13 C8 C15 C16 84.2(4)
C9 C8 C15 C16 -99.9(4)
C17 N2 C16 C31 -145.1(3)
C17 N2 C16 C15 99.7(3)
C17 N2 C16 C24 -24.5(4)
N1 C15 C16 N2 58.9(3)
C8 C15 C16 N2 -67.8(4)
N1 C15 C16 C31 -56.4(3)
C8 C15 C16 C31 176.9(3)
N1 C15 C16 C24 -173.0(3)
C8 C15 C16 C24 60.3(4)
C16 N2 C17 C18 -179.3(3)
N2 C17 C18 C23 30.2(4)
N2 C17 C18 C19 -151.5(3)
C23 C18 C19 C20 0.7(5)
C17 C18 C19 C20 -177.7(3)
C18 C19 C20 C21 -0.8(5)
C19 C20 C21 C22 0.3(5)
C20 C21 C22 C23 0.5(6)
C21 C22 C23 C18 -0.6(6)
C19 C18 C23 C22 0.1(5)
C17 C18 C23 C22 178.3(3)
N2 C16 C24 C25 -80.3(4)
C31 C16 C24 C25 39.9(4)
C15 C16 C24 C25 155.8(3)
C16 C24 C25 C26 -130.2(3)
C16 C24 C25 C30 50.1(4)
C30 C25 C26 C27 1.8(5)
C24 C25 C26 C27 -178.0(3)
C25 C26 C27 C28 -1.4(6)
C26 C27 C28 C29 0.5(6)
C27 C28 C29 C30 -0.1(5)
C28 C29 C30 C25 0.5(5)
C26 C25 C30 C29 -1.3(5)
C24 C25 C30 C29 178.4(3)
C32 O3 C31 O4 1.0(5)
C32 O3 C31 C16 -178.3(3)
N2 C16 C31 O4 6.3(4)
C15 C16 C31 O4 122.9(3)
C24 C16 C31 O4 -119.4(4)
N2 C16 C31 O3 -174.5(3)
C15 C16 C31 O3 -57.9(3)
C24 C16 C31 O3 59.8(3)
C31 O3 C32 C33 -176.1(3)
